data_4313101
loop_
_publ_author_name
'Udo Beckmann'
'Eckhard Bill'
'Thomas Weyherm\"uller'
'Karl Wieghardt'

_publ_section_title
;
 Dinuclear Cyano Complexes of Cobalt(III) and Iron(III) Containing
 Noninnocent 1,2,4,5-Tetrakis(2-pyridinecarboxamido)benzene Bridging
 Ligands
;
_journal_name_full 'Inorganic Chemistry'
_journal_page_first 1045
_journal_page_last 1056
_journal_paper_doi 10.1021/ic020518z
_journal_volume 42
_journal_year 2003
_chemical_formula_sum 'C87.5 H141 Fe2 N14 O8'
_chemical_formula_weight 1628.84
_chemical_name_systematic
;
   ?
;
_space_group_IT_number 14
_symmetry_cell_setting monoclinic
_symmetry_space_group_name_Hall '-P 2ybc'
_symmetry_space_group_name_H-M 'P 1 21/c 1'
_atom_sites_solution_hydrogens geom
_atom_sites_solution_primary direct
_atom_sites_solution_secondary difmap
_audit_creation_method SHELXL
_cell_angle_alpha 90.00
_cell_angle_beta 95.38(2)
_cell_angle_gamma 90.00
_cell_formula_units_Z 2
_cell_length_a 14.0065(12)
_cell_length_b 27.069(2)
_cell_length_c 12.7579(10)
_cell_measurement_temperature 100(2)
_cell_volume 4815.7(7)
_computing_cell_refinement 'Siemens SAINT'
_computing_data_collection 'Siemens SAINT'
_computing_data_reduction 'Siemens SAINT'
_computing_structure_refinement 'SHELXL-93 (Sheldrick, 1993)'
_computing_structure_solution 'SHELXS-86 (Sheldrick, 1990)'
_diffrn_ambient_temperature 100(2)
_diffrn_measurement_device 'Siemens SMART CCD-Detector'
_diffrn_measurement_method '\w, 0.3 deg./frame at 10 sec.'
_diffrn_radiation_monochromator graphite
_diffrn_radiation_source 'fine-focus sealed tube'
_diffrn_radiation_type MoK\a
_diffrn_radiation_wavelength 0.71073
_diffrn_reflns_av_R_equivalents 0.0941
_diffrn_reflns_av_sigmaI/netI 0.0779
_diffrn_reflns_limit_h_max 19
_diffrn_reflns_limit_h_min -21
_diffrn_reflns_limit_k_max 41
_diffrn_reflns_limit_k_min -34
_diffrn_reflns_limit_l_max 19
_diffrn_reflns_limit_l_min -14
_diffrn_reflns_number 39184
_diffrn_reflns_theta_max 26.00
_diffrn_reflns_theta_min 1.64
_exptl_absorpt_coefficient_mu 0.358
_exptl_absorpt_correction_T_max 0.9373
_exptl_absorpt_correction_T_min 0.7802
_exptl_absorpt_correction_type 'SADABS, G.M. Sheldrick, 1994'
_exptl_crystal_colour 'brown black'
_exptl_crystal_density_diffrn 1.123
_exptl_crystal_description 'opaque block'
_exptl_crystal_F_000 1760
_exptl_crystal_size_max 0.30
_exptl_crystal_size_mid 0.28
_exptl_crystal_size_min 0.25
_refine_diff_density_max 1.005
_refine_diff_density_min -0.303
_refine_diff_density_rms 0.077
_refine_ls_extinction_method none
_refine_ls_goodness_of_fit_all 1.025
_refine_ls_goodness_of_fit_obs 1.120
_refine_ls_matrix_type full
_refine_ls_number_parameters 526
_refine_ls_number_reflns 9373
_refine_ls_number_restraints 30
_refine_ls_restrained_S_all 1.067
_refine_ls_restrained_S_obs 1.119
_refine_ls_R_factor_all 0.1081
_refine_ls_R_factor_obs 0.0606
_refine_ls_shift/esd_max 0.001
_refine_ls_shift/esd_mean 0.000
_refine_ls_structure_factor_coef Fsqd
_refine_ls_weighting_details 'w=1/[\s^2^(Fo^2^)+(0.0778P)^2^+4.6121P] where P=(Fo^2^+2Fc^2^)/3'
_refine_ls_weighting_scheme calc
_refine_ls_wR_factor_all 0.1721
_refine_ls_wR_factor_obs 0.1449
_reflns_number_observed 6197
_reflns_number_total 9419
_reflns_observed_criterion >2sigma(I)
_cod_data_source_file ic020518z_4.cif
_cod_data_source_block 6
_cod_depositor_comments
;
The following automatic conversions were performed:

'_symmetry_cell_setting' value 'Monoclinic' changed to 'monoclinic'
according to the built-in table from CIF Core dictionary named
'cif_core.dic' version 2.4.1 from 2010-06-29.

Automatic conversion script
Id: cif_fix_values 1646 2011-03-28 12:23:43Z adriana 

The following automatic conversions were performed:

'_refine_ls_weighting_scheme' value 'calc
w=1/[\s^2^(Fo^2^)+(0.0778P)^2^+4.6121P] where P=(Fo^2^+2Fc^2^)/3' was
changed to 'calc'. New tag '_refine_ls_weighting_details' was
created. The value of the new tag was set to
'w=1/[\s^2^(Fo^2^)+(0.0778P)^2^+4.6121P] where P=(Fo^2^+2Fc^2^)/3'.

Automatic conversion script
Id: cif_fix_values 3143 2015-03-26 13:38:13Z robertas 
;
_cod_original_formula_sum 'C87.50 H141 Fe2 N14 O8'
_cod_database_code 4313101

loop_
_symmetry_equiv_pos_as_xyz
'x, y, z'
'-x, y+1/2, -z+1/2'
'-x, -y, -z'
'x, -y-1/2, z-1/2'

loop_
_atom_site_aniso_label
_atom_site_aniso_U_11
_atom_site_aniso_U_22
_atom_site_aniso_U_33
_atom_site_aniso_U_23
_atom_site_aniso_U_13
_atom_site_aniso_U_12
Fe1 0.0132(2) 0.0124(2) 0.0195(2) -0.0033(2) 0.0037(2) 0.0003(2)
O1 0.0142(12) 0.0198(12) 0.0377(14) -0.0098(11) 0.0053(10) -0.0019(10)
O2 0.0174(12) 0.0167(12) 0.0404(15) -0.0109(11) 0.0035(11) -0.0007(10)
N1 0.0154(13) 0.0150(14) 0.0172(14) -0.0016(11) 0.0025(11) 0.0009(11)
N2 0.0131(13) 0.0133(13) 0.0181(14) -0.0006(11) 0.0026(11) -0.0007(11)
N3 0.0152(13) 0.0130(14) 0.0218(15) -0.0059(11) 0.0031(11) -0.0011(11)
N4 0.0119(13) 0.0125(13) 0.0202(14) -0.0024(11) 0.0026(11) -0.0001(10)
N5 0.034(2) 0.022(2) 0.030(2) 0.0027(14) 0.0061(14) -0.0038(14)
N6 0.040(2) 0.029(2) 0.028(2) -0.0020(14) 0.0058(15) -0.0030(15)
C1 0.014(2) 0.014(2) 0.018(2) -0.0013(13) 0.0004(13) -0.0016(12)
C2 0.017(2) 0.018(2) 0.027(2) -0.0041(14) 0.0024(14) -0.0001(14)
C3 0.024(2) 0.017(2) 0.024(2) -0.0037(14) 0.0021(15) -0.0010(14)
C4 0.024(2) 0.017(2) 0.027(2) -0.0051(14) 0.004(2) 0.0013(14)
C5 0.017(2) 0.020(2) 0.027(2) -0.0046(14) 0.0051(14) 0.0013(14)
C7 0.031(3) 0.036(4) 0.047(4) -0.026(3) 0.004(3) -0.009(3)
C8 0.062(5) 0.059(5) 0.068(5) -0.038(4) 0.029(4) -0.041(4)
C9 0.066(5) 0.035(4) 0.082(6) -0.024(4) -0.050(5) 0.000(4)
C11 0.015(2) 0.014(2) 0.019(2) -0.0024(13) 0.0039(13) 0.0003(13)
C13 0.016(2) 0.021(2) 0.023(2) -0.0031(14) 0.0023(14) 0.0011(14)
C14 0.019(2) 0.020(2) 0.043(2) -0.012(2) 0.005(2) 0.0052(14)
C15 0.020(2) 0.018(2) 0.038(2) -0.012(2) 0.005(2) -0.0022(14)
C12 0.015(2) 0.016(2) 0.022(2) -0.0024(13) 0.0007(13) -0.0010(13)
C16 0.015(2) 0.021(2) 0.033(2) -0.005(2) 0.0031(14) -0.0004(14)
C17 0.015(2) 0.035(2) 0.075(3) -0.024(2) 0.010(2) -0.001(2)
C18 0.016(2) 0.036(2) 0.038(2) 0.001(2) -0.001(2) 0.001(2)
C19 0.016(2) 0.041(2) 0.035(2) 0.001(2) 0.006(2) -0.003(2)
C25 0.015(2) 0.020(2) 0.026(2) -0.0069(15) 0.0030(14) -0.0003(14)
C24 0.015(2) 0.017(2) 0.026(2) -0.0053(15) 0.0055(14) -0.0024(13)
C22 0.017(2) 0.014(2) 0.013(2) -0.0006(12) 0.0043(13) 0.0005(13)
C21 0.015(2) 0.015(2) 0.016(2) -0.0013(13) 0.0036(13) 0.0023(13)
C23 0.014(2) 0.013(2) 0.017(2) 0.0005(13) 0.0011(13) -0.0010(12)
C10 0.018(2) 0.015(2) 0.020(2) -0.0022(13) 0.0031(13) -0.0007(13)
C20 0.017(2) 0.016(2) 0.022(2) -0.0011(13) 0.0033(14) 0.0014(13)
N90 0.029(2) 0.022(2) 0.019(2) 0.0002(12) 0.0037(13) 0.0011(13)
C90 0.030(2) 0.023(2) 0.024(2) -0.0002(15) 0.008(2) 0.002(2)
C91 0.033(2) 0.047(3) 0.029(2) 0.000(2) 0.004(2) 0.002(2)
C92 0.032(2) 0.052(3) 0.038(2) -0.005(2) 0.008(2) -0.003(2)
C93 0.030(3) 0.124(5) 0.060(3) 0.001(3) 0.015(2) 0.005(3)
C94 0.033(2) 0.024(2) 0.021(2) -0.003(2) 0.003(2) 0.000(2)
C95 0.040(2) 0.024(2) 0.026(2) 0.001(2) 0.001(2) 0.004(2)
C96 0.067(3) 0.022(2) 0.030(2) 0.000(2) 0.006(2) 0.001(2)
C97 0.075(3) 0.047(3) 0.046(3) -0.012(2) 0.013(3) -0.027(3)
C98 0.030(2) 0.023(2) 0.021(2) 0.0030(14) 0.002(2) 0.0002(15)
C99 0.049(2) 0.024(2) 0.030(2) 0.001(2) 0.001(2) -0.004(2)
C100 0.065(3) 0.019(2) 0.033(2) 0.004(2) 0.007(2) -0.006(2)
C101 0.074(4) 0.039(3) 0.061(3) 0.019(2) -0.005(3) 0.007(2)
C102 0.028(2) 0.027(2) 0.022(2) 0.0010(15) 0.000(2) -0.002(2)
C103 0.030(2) 0.026(2) 0.025(2) 0.004(2) 0.005(2) -0.002(2)
C104 0.030(2) 0.028(2) 0.028(2) 0.005(2) 0.003(2) 0.001(2)
C105 0.031(2) 0.048(3) 0.040(2) 0.000(2) 0.007(2) -0.003(2)
C30 0.041(3) 0.084(4) 0.056(3) 0.011(3) -0.008(2) 0.008(3)
O30 0.039(2) 0.082(2) 0.033(2) 0.010(2) 0.0009(13) -0.003(2)
C40 0.113(6) 0.092(6) 0.141(8) -0.002(5) -0.001(5) -0.035(5)
O40 0.081(4) 0.049(3) 0.073(3) -0.011(2) -0.010(3) -0.006(3)

loop_
_atom_site_label
_atom_site_type_symbol
_atom_site_fract_x
_atom_site_fract_y
_atom_site_fract_z
_atom_site_U_iso_or_equiv
_atom_site_thermal_displace_type
_atom_site_occupancy
_atom_site_calc_flag
_atom_site_refinement_flags
_atom_site_disorder_group
Fe1 Fe 0.11925(3) 0.38497(2) 0.38279(4) 0.01491(14) Uani 1 d . .
O1 O -0.16730(15) 0.38718(8) 0.3808(2) 0.0237(5) Uani 1 d . .
O2 O 0.2905(2) 0.49453(8) 0.4987(2) 0.0248(6) Uani 1 d . .
N1 N 0.0454(2) 0.32943(9) 0.3107(2) 0.0158(6) Uani 1 d . .
N2 N -0.0050(2) 0.40708(9) 0.4050(2) 0.0147(6) Uani 1 d . .
N3 N 0.2599(2) 0.37613(9) 0.3801(2) 0.0166(6) Uani 1 d . .
N4 N 0.1578(2) 0.44469(9) 0.4501(2) 0.0148(6) Uani 1 d . .
N5 N 0.1488(2) 0.32431(11) 0.5911(2) 0.0287(7) Uani 1 d . .
N6 N 0.1215(2) 0.43291(12) 0.1609(2) 0.0322(7) Uani 1 d . .
C1 C -0.0501(2) 0.33473(11) 0.3147(2) 0.0153(7) Uani 1 d . .
C2 C -0.1164(2) 0.30316(12) 0.2636(3) 0.0203(7) Uani 1 d . .
H2 H -0.1828(2) 0.30806(12) 0.2701(3) 0.024 Uiso 1 calc R .
C3 C -0.0874(2) 0.26427(12) 0.2028(3) 0.0217(7) Uani 1 d . .
C4 C 0.0110(2) 0.25904(12) 0.1997(3) 0.0227(8) Uani 1 d . .
H4 H 0.0353(2) 0.23296(12) 0.1600(3) 0.027 Uiso 1 calc R .
C5 C 0.0739(2) 0.29151(12) 0.2539(3) 0.0210(7) Uani 1 d . .
H5 H 0.1407(2) 0.28664(12) 0.2508(3) 0.025 Uiso 1 calc R .
C6 C -0.1610(4) 0.2293(2) 0.1481(5) 0.027(2) Uiso 0.665(7) d PD 1
C7 C -0.1142(4) 0.1896(2) 0.0853(5) 0.038(2) Uani 0.665(7) d PD 1
H7A H -0.0758(4) 0.2053(2) 0.0342(5) 0.057 Uiso 0.665(7) calc PR 1
H7B H -0.1641(4) 0.1691(2) 0.0480(5) 0.057 Uiso 0.665(7) calc PR 1
H7C H -0.0727(4) 0.1689(2) 0.1333(5) 0.057 Uiso 0.665(7) calc PR 1
C8 C -0.2203(5) 0.2045(2) 0.2269(5) 0.061(3) Uani 0.665(7) d PD 1
H8A H -0.2670(5) 0.1822(2) 0.1896(5) 0.092 Uiso 0.665(7) calc PR 1
H8B H -0.2541(5) 0.2297(2) 0.2644(5) 0.092 Uiso 0.665(7) calc PR 1
H8C H -0.1779(5) 0.1855(2) 0.2775(5) 0.092 Uiso 0.665(7) calc PR 1
C9 C -0.2269(5) 0.2604(2) 0.0715(5) 0.064(3) Uani 0.665(7) d PD 1
H9A H -0.1889(5) 0.2764(2) 0.0206(5) 0.096 Uiso 0.665(7) calc PR 1
H9B H -0.2589(5) 0.2856(2) 0.1108(5) 0.096 Uiso 0.665(7) calc PR 1
H9C H -0.2752(5) 0.2389(2) 0.0341(5) 0.096 Uiso 0.665(7) calc PR 1
C6X C -0.1597(6) 0.2347(3) 0.1262(8) 0.014(3) Uiso 0.335(7) d PD 2
C7X C -0.1550(8) 0.2490(4) 0.0124(8) 0.043(4) Uiso 0.335(7) d PD 2
H7X1 H -0.0893(8) 0.2446(4) -0.0066(8) 0.064 Uiso 0.335(7) calc PR 2
H7X2 H -0.1739(8) 0.2837(4) 0.0026(8) 0.064 Uiso 0.335(7) calc PR 2
H7X3 H -0.1986(8) 0.2280(4) -0.0326(8) 0.064 Uiso 0.335(7) calc PR 2
C8X C -0.2616(7) 0.2413(4) 0.1569(9) 0.040(3) Uiso 0.335(7) d PD 2
H8X1 H -0.2640(7) 0.2320(4) 0.2308(9) 0.060 Uiso 0.335(7) calc PR 2
H8X2 H -0.3055(7) 0.2204(4) 0.1122(9) 0.060 Uiso 0.335(7) calc PR 2
H8X3 H -0.2807(7) 0.2760(4) 0.1474(9) 0.060 Uiso 0.335(7) calc PR 2
C9X C -0.1318(9) 0.1802(4) 0.1407(10) 0.039(4) Uiso 0.335(7) d PD 2
H9X1 H -0.1347(9) 0.1707(4) 0.2145(10) 0.059 Uiso 0.335(7) calc PR 2
H9X2 H -0.0664(9) 0.1753(4) 0.1212(10) 0.059 Uiso 0.335(7) calc PR 2
H9X3 H -0.1763(9) 0.1597(4) 0.0957(10) 0.059 Uiso 0.335(7) calc PR 2
C11 C 0.3104(2) 0.41546(11) 0.4214(2) 0.0161(7) Uani 1 d . .
C13 C 0.4624(2) 0.37897(12) 0.3905(3) 0.0200(7) Uani 1 d . .
C14 C 0.4098(2) 0.33870(13) 0.3505(3) 0.0272(8) Uani 1 d . .
H14 H 0.4422(2) 0.31096(13) 0.3252(3) 0.033 Uiso 1 calc R .
C15 C 0.3110(2) 0.33829(13) 0.3469(3) 0.0255(8) Uani 1 d . .
H15 H 0.2776(2) 0.30985(13) 0.3195(3) 0.031 Uiso 1 calc R .
C12 C 0.4088(2) 0.41789(12) 0.4269(3) 0.0178(7) Uani 1 d . .
H12 H 0.4408(2) 0.44641(12) 0.4559(3) 0.021 Uiso 1 calc R .
C16 C 0.5715(2) 0.38210(13) 0.3941(3) 0.0230(7) Uani 1 d . .
C17 C 0.6142(3) 0.33455(15) 0.3537(4) 0.0410(11) Uani 1 d . .
H17A H 0.5874(3) 0.32843(15) 0.2812(4) 0.062 Uiso 1 calc R .
H17B H 0.5985(3) 0.30681(15) 0.3984(4) 0.062 Uiso 1 calc R .
H17C H 0.6840(3) 0.33793(15) 0.3558(4) 0.062 Uiso 1 calc R .
C18 C 0.6138(2) 0.39122(14) 0.5072(3) 0.0300(9) Uani 1 d . .
H18A H 0.6838(2) 0.39322(14) 0.5093(3) 0.045 Uiso 1 calc R .
H18B H 0.5960(2) 0.36398(14) 0.5521(3) 0.045 Uiso 1 calc R .
H18C H 0.5886(2) 0.42232(14) 0.5327(3) 0.045 Uiso 1 calc R .
C19 C 0.5978(2) 0.42550(14) 0.3250(3) 0.0305(9) Uani 1 d . .
H19A H 0.5708(2) 0.41989(14) 0.2523(3) 0.046 Uiso 1 calc R .
H19B H 0.6677(2) 0.42820(14) 0.3272(3) 0.046 Uiso 1 calc R .
H19C H 0.5715(2) 0.45615(14) 0.3514(3) 0.046 Uiso 1 calc R .
C25 C 0.1193(2) 0.41521(12) 0.2423(3) 0.0199(7) Uani 1 d . .
C24 C 0.1345(2) 0.34589(12) 0.5135(3) 0.0192(7) Uani 1 d . .
C22 C -0.0090(2) 0.45349(11) 0.4534(2) 0.0145(7) Uani 1 d . .
C21 C 0.0827(2) 0.47481(11) 0.4788(2) 0.0149(7) Uani 1 d . .
C23 C 0.0922(2) 0.52149(11) 0.5255(2) 0.0148(7) Uani 1 d . .
H23 H 0.1537(2) 0.53579(11) 0.5425(2) 0.018 Uiso 1 calc R .
C10 C -0.0819(2) 0.37926(12) 0.3718(2) 0.0176(7) Uani 1 d . .
C20 C 0.2522(2) 0.45644(12) 0.4614(3) 0.0181(7) Uani 1 d . .
N90 N 0.1094(2) 0.43871(10) 0.8211(2) 0.0232(6) Uani 1 d . .
C90 C 0.1896(2) 0.43231(13) 0.7490(3) 0.0252(8) Uani 1 d . .
H90A H 0.1798(2) 0.40050(13) 0.7112(3) 0.030 Uiso 1 calc R .
H90B H 0.1840(2) 0.45895(13) 0.6956(3) 0.030 Uiso 1 calc R .
C91 C 0.2906(3) 0.4331(2) 0.8034(3) 0.0362(10) Uani 1 d . .
H91A H 0.2978(3) 0.4065(2) 0.8568(3) 0.043 Uiso 1 calc R .
H91B H 0.3024(3) 0.4651(2) 0.8399(3) 0.043 Uiso 1 calc R .
C92 C 0.3637(3) 0.4258(2) 0.7238(3) 0.0403(10) Uani 1 d . .
H92A H 0.3510(3) 0.3939(2) 0.6871(3) 0.048 Uiso 1 calc R .
H92B H 0.3559(3) 0.4524(2) 0.6705(3) 0.048 Uiso 1 calc R .
C93 C 0.4655(3) 0.4262(2) 0.7740(4) 0.070(2) Uani 1 d . .
H93A H 0.5097(3) 0.4214(2) 0.7197(4) 0.106 Uiso 1 calc R .
H93B H 0.4741(3) 0.3994(2) 0.8258(4) 0.106 Uiso 1 calc R .
H93C H 0.4790(3) 0.4579(2) 0.8092(4) 0.106 Uiso 1 calc R .
C94 C 0.1221(3) 0.48691(12) 0.8834(3) 0.0259(8) Uani 1 d . .
H94A H 0.0696(3) 0.48932(12) 0.9300(3) 0.031 Uiso 1 calc R .
H94B H 0.1831(3) 0.48494(12) 0.9291(3) 0.031 Uiso 1 calc R .
C95 C 0.1230(3) 0.53391(13) 0.8197(3) 0.0301(9) Uani 1 d . .
H95A H 0.0600(3) 0.53869(13) 0.7790(3) 0.036 Uiso 1 calc R .
H95B H 0.1726(3) 0.53175(13) 0.7696(3) 0.036 Uiso 1 calc R .
C96 C 0.1446(3) 0.57771(14) 0.8949(3) 0.0398(10) Uani 1 d . .
H96A H 0.1223(3) 0.60850(14) 0.8585(3) 0.048 Uiso 1 calc R .
H96B H 0.1076(3) 0.57355(14) 0.9567(3) 0.048 Uiso 1 calc R .
C97 C 0.2487(4) 0.5832(2) 0.9326(4) 0.0556(13) Uani 1 d . .
H97A H 0.2573(4) 0.6116(2) 0.9799(4) 0.083 Uiso 1 calc R .
H97B H 0.2859(4) 0.5882(2) 0.8721(4) 0.083 Uiso 1 calc R .
H97C H 0.2711(4) 0.5532(2) 0.9704(4) 0.083 Uiso 1 calc R .
C98 C 0.1113(3) 0.39780(12) 0.9026(3) 0.0247(8) Uani 1 d . .
H98A H 0.1742(3) 0.39876(12) 0.9450(3) 0.030 Uiso 1 calc R .
H98B H 0.0615(3) 0.40498(12) 0.9506(3) 0.030 Uiso 1 calc R .
C99 C 0.0953(3) 0.34588(14) 0.8604(3) 0.0343(9) Uani 1 d . .
H99A H 0.1441(3) 0.33785(14) 0.8117(3) 0.041 Uiso 1 calc R .
H99B H 0.0311(3) 0.34344(14) 0.8211(3) 0.041 Uiso 1 calc R .
C100 C 0.1027(3) 0.30939(14) 0.9523(3) 0.0390(10) Uani 1 d . .
H10A H 0.0586(3) 0.32014(14) 1.0042(3) 0.047 Uiso 1 calc R .
H10B H 0.0810(3) 0.27652(14) 0.9257(3) 0.047 Uiso 1 calc R .
C101 C 0.2025(4) 0.3044(2) 1.0078(4) 0.0591(14) Uani 1 d . .
H10C H 0.2016(4) 0.2805(2) 1.0655(4) 0.089 Uiso 1 calc R .
H10D H 0.2241(4) 0.3365(2) 1.0363(4) 0.089 Uiso 1 calc R .
H10E H 0.2465(4) 0.2929(2) 0.9577(4) 0.089 Uiso 1 calc R .
C102 C 0.0159(2) 0.43855(13) 0.7500(3) 0.0259(8) Uani 1 d . .
H10C H 0.0156(2) 0.46770(13) 0.7031(3) 0.031 Uiso 1 calc R .
H10D H 0.0150(2) 0.40877(13) 0.7049(3) 0.031 Uiso 1 calc R .
C103 C -0.0754(2) 0.43928(13) 0.8047(3) 0.0266(8) Uani 1 d . .
H10E H -0.0734(2) 0.46707(13) 0.8553(3) 0.032 Uiso 1 calc R .
H10F H -0.0811(2) 0.40815(13) 0.8444(3) 0.032 Uiso 1 calc R .
C104 C -0.1619(3) 0.44503(14) 0.7235(3) 0.0287(8) Uani 1 d . .
H10G H -0.1589(3) 0.47782(14) 0.6896(3) 0.034 Uiso 1 calc R .
H10H H -0.1585(3) 0.41960(14) 0.6682(3) 0.034 Uiso 1 calc R .
C105 C -0.2564(3) 0.4402(2) 0.7705(3) 0.0393(10) Uani 1 d . .
H10I H -0.3091(3) 0.4442(2) 0.7150(3) 0.059 Uiso 1 calc R .
H10J H -0.2609(3) 0.4658(2) 0.8242(3) 0.059 Uiso 1 calc R .
H10K H -0.2605(3) 0.4075(2) 0.8028(3) 0.059 Uiso 1 calc R .
C30 C 0.3769(3) 0.4390(2) 0.1269(4) 0.0611(14) Uani 1 d . .
H30A H 0.4330(3) 0.4463(12) 0.0891(11) 0.092 Uiso 1 calc R .
H30B H 0.3768(12) 0.4038(3) 0.1451(23) 0.092 Uiso 1 calc R .
H30C H 0.3795(13) 0.4588(10) 0.1914(13) 0.092 Uiso 1 calc R .
O30 O 0.2930(2) 0.45043(13) 0.0625(2) 0.0513(8) Uani 1 d . .
H30 H 0.2455(5) 0.4480(20) 0.0977(12) 0.077 Uiso 1 calc R .
C40 C 0.3841(6) 0.2187(3) 0.1677(7) 0.116(3) Uani 1 d . .
O40 O 0.2882(4) 0.2238(2) 0.2339(4) 0.0689(14) Uani 0.75 d P 1
C43X C 0.5027(17) 0.3163(9) 0.0191(18) 0.071(6) Uiso 0.25 d P 2
C42X C 0.4700(15) 0.2658(8) 0.0505(17) 0.060(5) Uiso 0.25 d P 2
O40X O 0.4328(10) 0.2586(5) 0.1405(11) 0.057(3) Uiso 0.25 d P 2
C41X C 0.3658(19) 0.2069(10) 0.2632(21) 0.074(7) Uiso 0.25 d P 2

loop_
_atom_type_symbol
_atom_type_description
_atom_type_scat_dispersion_real
_atom_type_scat_dispersion_imag
_atom_type_scat_source
C C 0.0033 0.0016 'International Tables Vol C Tables 4.2.6.8 and 6.1.1.4'
H H 0.0000 0.0000 'International Tables Vol C Tables 4.2.6.8 and 6.1.1.4'
N N 0.0061 0.0033 'International Tables Vol C Tables 4.2.6.8 and 6.1.1.4'
O O 0.0106 0.0060 'International Tables Vol C Tables 4.2.6.8 and 6.1.1.4'
Fe Fe 0.3463 0.8444 'International Tables Vol C Tables 4.2.6.8 and 6.1.1.4'

loop_
_geom_angle_atom_site_label_1
_geom_angle_atom_site_label_2
_geom_angle_atom_site_label_3
_geom_angle
_geom_angle_site_symmetry_1
_geom_angle_site_symmetry_3
_geom_angle_publ_flag
N4 Fe1 N2 83.59(11) . . ?
N4 Fe1 C24 94.09(12) . . ?
N2 Fe1 C24 94.08(12) . . ?
N4 Fe1 C25 91.93(12) . . ?
N2 Fe1 C25 94.84(12) . . ?
C24 Fe1 C25 169.75(13) . . ?
N4 Fe1 N3 82.49(10) . . ?
N2 Fe1 N3 166.00(11) . . ?
C24 Fe1 N3 85.48(12) . . ?
C25 Fe1 N3 87.09(12) . . ?
N4 Fe1 N1 165.44(11) . . ?
N2 Fe1 N1 82.14(11) . . ?
C24 Fe1 N1 89.78(12) . . ?
C25 Fe1 N1 86.45(12) . . ?
N3 Fe1 N1 111.84(10) . . ?
C5 N1 C1 116.6(3) . . ?
C5 N1 Fe1 131.2(2) . . ?
C1 N1 Fe1 111.9(2) . . ?
C10 N2 C22 125.1(3) . . ?
C10 N2 Fe1 119.7(2) . . ?
C22 N2 Fe1 115.1(2) . . ?
C15 N3 C11 116.6(3) . . ?
C15 N3 Fe1 131.0(2) . . ?
C11 N3 Fe1 112.3(2) . . ?
C20 N4 C21 125.6(3) . . ?
C20 N4 Fe1 119.0(2) . . ?
C21 N4 Fe1 115.2(2) . . ?
N1 C1 C2 122.8(3) . . ?
N1 C1 C10 116.4(3) . . ?
C2 C1 C10 120.6(3) . . ?
C1 C2 C3 120.9(3) . . ?
C2 C3 C4 115.8(3) . . ?
C2 C3 C6 120.4(3) . . ?
C4 C3 C6 123.7(3) . . ?
C2 C3 C6X 122.1(4) . . ?
C4 C3 C6X 121.1(4) . . ?
C5 C4 C3 120.5(3) . . ?
N1 C5 C4 123.4(3) . . ?
C8 C6 C3 111.1(5) . . ?
C8 C6 C7 108.9(4) . . ?
C3 C6 C7 112.0(4) . . ?
C8 C6 C9 109.3(5) . . ?
C3 C6 C9 107.1(4) . . ?
C7 C6 C9 108.4(4) . . ?
C7X C6X C8X 110.0(6) . . ?
C7X C6X C9X 109.3(6) . . ?
C8X C6X C9X 108.5(6) . . ?
C7X C6X C3 112.7(8) . . ?
C8X C6X C3 110.2(7) . . ?
C9X C6X C3 106.0(7) . . ?
N3 C11 C12 122.7(3) . . ?
N3 C11 C20 115.7(3) . . ?
C12 C11 C20 121.6(3) . . ?
C14 C13 C12 115.6(3) . . ?
C14 C13 C16 123.4(3) . . ?
C12 C13 C16 121.0(3) . . ?
C15 C14 C13 121.0(3) . . ?
N3 C15 C14 123.1(3) . . ?
C11 C12 C13 120.9(3) . . ?
C18 C16 C13 109.6(3) . . ?
C18 C16 C17 109.0(3) . . ?
C13 C16 C17 111.4(3) . . ?
C18 C16 C19 109.0(3) . . ?
C13 C16 C19 108.6(3) . . ?
C17 C16 C19 109.2(3) . . ?
N6 C25 Fe1 178.5(3) . . ?
N5 C24 Fe1 175.9(3) . . ?
C23 C22 N2 125.9(3) 3_566 . ?
C23 C22 C21 120.9(3) 3_566 . ?
N2 C22 C21 113.2(3) . . ?
C23 C21 N4 126.2(3) . . ?
C23 C21 C22 120.9(3) . . ?
N4 C21 C22 112.8(3) . . ?
C22 C23 C21 118.2(3) 3_566 . ?
O1 C10 N2 128.8(3) . . ?
O1 C10 C1 121.5(3) . . ?
N2 C10 C1 109.7(3) . . ?
O2 C20 N4 128.4(3) . . ?
O2 C20 C11 121.3(3) . . ?
N4 C20 C11 110.4(3) . . ?
C98 N90 C102 111.4(3) . . ?
C98 N90 C90 111.3(3) . . ?
C102 N90 C90 106.4(3) . . ?
C98 N90 C94 105.8(2) . . ?
C102 N90 C94 111.3(3) . . ?
C90 N90 C94 110.7(3) . . ?
C91 C90 N90 115.5(3) . . ?
C90 C91 C92 110.5(3) . . ?
C93 C92 C91 112.6(4) . . ?
C95 C94 N90 116.5(3) . . ?
C94 C95 C96 109.0(3) . . ?
C97 C96 C95 113.8(4) . . ?
C99 C98 N90 116.2(3) . . ?
C98 C99 C100 109.3(3) . . ?
C101 C100 C99 114.2(4) . . ?
C103 C102 N90 116.3(3) . . ?
C102 C103 C104 109.9(3) . . ?
C105 C104 C103 113.1(3) . . ?
C41X C40 O40X 125.9(14) . . ?
O40X C42X C43X 121.3(19) . . ?
C42X O40X C40 126.6(15) . . ?

loop_
_geom_bond_atom_site_label_1
_geom_bond_atom_site_label_2
_geom_bond_distance
_geom_bond_site_symmetry_2
_geom_bond_publ_flag
Fe1 N4 1.885(3) . ?
Fe1 N2 1.887(3) . ?
Fe1 C24 1.970(4) . ?
Fe1 C25 1.971(4) . ?
Fe1 N3 1.989(3) . ?
Fe1 N1 1.999(3) . ?
O1 C10 1.231(4) . ?
O2 C20 1.237(4) . ?
N1 C5 1.338(4) . ?
N1 C1 1.351(4) . ?
N2 C10 1.350(4) . ?
N2 C22 1.403(4) . ?
N3 C15 1.341(4) . ?
N3 C11 1.357(4) . ?
N4 C20 1.354(4) . ?
N4 C21 1.406(4) . ?
N5 C24 1.150(4) . ?
N6 C25 1.146(4) . ?
C1 C2 1.380(4) . ?
C1 C10 1.498(4) . ?
C2 C3 1.391(5) . ?
C3 C4 1.391(5) . ?
C3 C6 1.520(7) . ?
C3 C6X 1.561(11) . ?
C4 C5 1.383(5) . ?
C6 C8 1.520(6) . ?
C6 C7 1.525(6) . ?
C6 C9 1.531(6) . ?
C6X C7X 1.510(7) . ?
C6X C8X 1.526(7) . ?
C6X C9X 1.533(7) . ?
C11 C12 1.375(4) . ?
C11 C20 1.495(4) . ?
C13 C14 1.386(5) . ?
C13 C12 1.398(4) . ?
C13 C16 1.528(4) . ?
C14 C15 1.380(5) . ?
C16 C18 1.527(5) . ?
C16 C17 1.529(5) . ?
C16 C19 1.534(5) . ?
C22 C23 1.396(4) 3_566 ?
C22 C21 1.417(4) . ?
C21 C23 1.398(4) . ?
C23 C22 1.396(4) 3_566 ?
N90 C98 1.517(4) . ?
N90 C102 1.521(4) . ?
N90 C90 1.527(4) . ?
N90 C94 1.530(4) . ?
C90 C91 1.516(5) . ?
C91 C92 1.520(5) . ?
C92 C93 1.508(6) . ?
C94 C95 1.510(5) . ?
C95 C96 1.537(5) . ?
C96 C97 1.500(6) . ?
C98 C99 1.514(5) . ?
C99 C100 1.529(5) . ?
C100 C101 1.513(6) . ?
C102 C103 1.513(5) . ?
C103 C104 1.526(5) . ?
C104 C105 1.509(5) . ?
C30 O30 1.403(5) . ?
C40 C41X 1.31(3) . ?
C40 O40X 1.341(15) . ?
C40 O40 1.658(10) . ?
C43X C42X 1.51(3) . ?
C42X O40X 1.32(2) . ?
